data_4072704
loop_
_publ_author_name
'Evans, William J.'
'Champagne, Timothy M.'
'Ziller, Joseph W.'

_publ_section_title
;
 Synthesis and Reactivity of Mono(pentamethylcyclopentadienyl)
 Tetraphenylborate Lanthanide Complexes of Ytterbium and Samarium:&#x00A0;
 Tris(ring) Precursors to (C5Me5)Ln Moieties
;
_journal_issue 5
_journal_name_full Organometallics
_journal_page_first 1204
_journal_paper_doi 10.1021/om060963s
_journal_volume 26
_journal_year 2007
_chemical_formula_sum 'C38 H43 B O Sm'
_chemical_formula_weight 676.88
_chemical_name_systematic
; 
 ? 
;
_space_group_IT_number 14
_symmetry_cell_setting monoclinic
_symmetry_space_group_name_Hall '-P 2ybc'
_symmetry_space_group_name_H-M 'P 1 21/c 1'
_atom_sites_solution_hydrogens geom
_atom_sites_solution_primary direct
_atom_sites_solution_secondary difmap
_audit_creation_method SHELXTL
_cell_angle_alpha 90.00
_cell_angle_beta 101.970(2)
_cell_angle_gamma 90.00
_cell_formula_units_Z 4
_cell_length_a 13.4854(15)
_cell_length_b 16.1230(18)
_cell_length_c 14.6003(16)
_cell_measurement_temperature 163(2)
_cell_volume 3105.4(6)
_computing_cell_refinement 'Bruker SMART/SAINT'
_computing_data_collection 'Bruker SMART'
_computing_data_reduction 'Bruker SAINT'
_computing_molecular_graphics 'Bruker SHELXTL'
_computing_publication_material 'Bruker SHELXTL'
_computing_structure_refinement 'Bruker SHELXTL'
_computing_structure_solution 'Bruker SHELXTL'
_diffrn_ambient_temperature 163(2)
_diffrn_measured_fraction_theta_full 0.998
_diffrn_measured_fraction_theta_max 0.998
_diffrn_measurement_device_type 'CCD area detector'
_diffrn_measurement_method 'phi and omega scans'
_diffrn_radiation_monochromator graphite
_diffrn_radiation_source 'normal-focus sealed tube'
_diffrn_radiation_type MoK\a
_diffrn_radiation_wavelength 0.71073
_diffrn_reflns_av_R_equivalents 0.0685
_diffrn_reflns_av_sigmaI/netI 0.0864
_diffrn_reflns_limit_h_max 17
_diffrn_reflns_limit_h_min -16
_diffrn_reflns_limit_k_max 19
_diffrn_reflns_limit_k_min -20
_diffrn_reflns_limit_l_max 18
_diffrn_reflns_limit_l_min -18
_diffrn_reflns_number 19623
_diffrn_reflns_theta_full 27.10
_diffrn_reflns_theta_max 27.10
_diffrn_reflns_theta_min 1.54
_diffrn_standards_decay_% '< 1.0'
_diffrn_standards_interval_count 'initial 50 frames recollected'
_diffrn_standards_number '50 frames'
_exptl_absorpt_coefficient_mu 1.920
_exptl_absorpt_correction_T_max 0.9536
_exptl_absorpt_correction_T_min 0.7001
_exptl_absorpt_correction_type multi-scan
_exptl_absorpt_process_details 'Bruker SADABS'
_exptl_crystal_colour brown
_exptl_crystal_density_diffrn 1.448
_exptl_crystal_density_meas ?
_exptl_crystal_density_method 'not measured'
_exptl_crystal_description plate
_exptl_crystal_F_000 1384
_exptl_crystal_size_max 0.20
_exptl_crystal_size_mid 0.09
_exptl_crystal_size_min 0.03
_refine_diff_density_max 0.616
_refine_diff_density_min -0.732
_refine_diff_density_rms 0.141
_refine_ls_extinction_method none
_refine_ls_goodness_of_fit_ref 1.024
_refine_ls_hydrogen_treatment constr
_refine_ls_matrix_type full
_refine_ls_number_parameters 375
_refine_ls_number_reflns 6837
_refine_ls_number_restraints 0
_refine_ls_restrained_S_all 1.024
_refine_ls_R_factor_all 0.0819
_refine_ls_R_factor_gt 0.0401
_refine_ls_shift/su_max 0.001
_refine_ls_shift/su_mean 0.000
_refine_ls_structure_factor_coef Fsqd
_refine_ls_weighting_details 'calc w=1/[\s^2^(Fo^2^)+(0.0238P)^2^+2.4060P] where P=(Fo^2^+2Fc^2^)/3'
_refine_ls_weighting_scheme calc
_refine_ls_wR_factor_gt 0.0715
_refine_ls_wR_factor_ref 0.0841
_reflns_number_gt 4603
_reflns_number_total 6837
_reflns_threshold_expression >2sigma(I)
_cod_data_source_file om060963ssi20061020_051416.cif
_cod_data_source_block tmc54_[624652]
_cod_depositor_comments
;
The following automatic conversions were performed:

'_symmetry_cell_setting' value 'Monoclinic' changed to 'monoclinic'
according to /home/saulius/struct/CIF-dictionaries/cif_core.dic
dictionary named 'cif_core.dic' version 2.4.1 from 2010-06-29.

Automatic conversion script
Id: cif_fix_values 1715 2011-07-08 13:25:40Z adriana 

The following automatic conversions were performed:

'_exptl_crystal_density_meas' value 'n/a' was changed to '?' - the
value is perceived as not measured.

Automatic conversion script
Id: cif_fix_values 3008 2015-01-20 13:52:24Z robertas 
;
_cod_original_sg_symbol_H-M P2(1)/c
_cod_database_code 4072704

loop_
_symmetry_equiv_pos_as_xyz
'x, y, z'
'-x, y+1/2, -z+1/2'
'-x, -y, -z'
'x, -y-1/2, z-1/2'

loop_
_atom_site_label
_atom_site_type_symbol
_atom_site_fract_x
_atom_site_fract_y
_atom_site_fract_z
_atom_site_U_iso_or_equiv
_atom_site_adp_type
_atom_site_occupancy
_atom_site_symmetry_multiplicity
_atom_site_calc_flag
_atom_site_refinement_flags
Sm1 Sm 0.210148(18) 0.044790(14) 0.291617(17) 0.01488(7) Uani 1 1 d .
O1 O 0.2145(3) -0.06559(19) 0.1692(2) 0.0241(8) Uani 1 1 d .
B1 B 0.4083(4) 0.2128(3) 0.2592(4) 0.0155(12) Uani 1 1 d .
C1 C 0.1033(4) -0.0102(3) 0.4248(4) 0.0228(12) Uani 1 1 d .
C2 C 0.0481(3) -0.0404(3) 0.3375(3) 0.0202(10) Uani 1 1 d .
C3 C 0.0038(4) 0.0269(3) 0.2838(3) 0.0191(11) Uani 1 1 d .
C4 C 0.0312(3) 0.1007(3) 0.3360(3) 0.0167(11) Uani 1 1 d .
C5 C 0.0912(4) 0.0773(3) 0.4240(3) 0.0191(11) Uani 1 1 d .
C6 C 0.1527(4) -0.0616(3) 0.5083(4) 0.0354(15) Uani 1 1 d .
H6A H 0.1059 -0.0676 0.5510 0.053 Uiso 1 1 calc R
H6B H 0.2148 -0.0340 0.5410 0.053 Uiso 1 1 calc R
H6C H 0.1695 -0.1165 0.4872 0.053 Uiso 1 1 calc R
C7 C 0.0347(4) -0.1311(3) 0.3118(4) 0.0363(15) Uani 1 1 d .
H7A H -0.0241 -0.1378 0.2601 0.054 Uiso 1 1 calc R
H7B H 0.0239 -0.1628 0.3661 0.054 Uiso 1 1 calc R
H7C H 0.0956 -0.1516 0.2924 0.054 Uiso 1 1 calc R
C8 C -0.0694(4) 0.0227(3) 0.1889(3) 0.0312(13) Uani 1 1 d .
H8A H -0.0978 -0.0333 0.1790 0.047 Uiso 1 1 calc R
H8B H -0.0329 0.0360 0.1392 0.047 Uiso 1 1 calc R
H8C H -0.1243 0.0628 0.1875 0.047 Uiso 1 1 calc R
C9 C -0.0064(4) 0.1870(3) 0.3125(4) 0.0342(14) Uani 1 1 d .
H9A H -0.0500 0.2039 0.3552 0.051 Uiso 1 1 calc R
H9B H -0.0452 0.1886 0.2479 0.051 Uiso 1 1 calc R
H9C H 0.0514 0.2249 0.3192 0.051 Uiso 1 1 calc R
C10 C 0.1239(4) 0.1365(3) 0.5050(4) 0.0335(14) Uani 1 1 d .
H10A H 0.1725 0.1765 0.4892 0.050 Uiso 1 1 calc R
H10B H 0.1560 0.1052 0.5609 0.050 Uiso 1 1 calc R
H10C H 0.0646 0.1660 0.5173 0.050 Uiso 1 1 calc R
C11 C 0.4074(3) 0.1381(3) 0.3346(3) 0.0152(10) Uani 1 1 d .
C12 C 0.4364(3) 0.0579(3) 0.3136(3) 0.0185(11) Uani 1 1 d .
H12A H 0.4656 0.0508 0.2602 0.022 Uiso 1 1 calc R
C13 C 0.4247(4) -0.0121(3) 0.3663(3) 0.0197(11) Uani 1 1 d .
H13A H 0.4444 -0.0651 0.3480 0.024 Uiso 1 1 calc R
C14 C 0.3840(4) -0.0039(3) 0.4461(3) 0.0229(12) Uani 1 1 d .
H14A H 0.3751 -0.0511 0.4825 0.027 Uiso 1 1 calc R
C15 C 0.3567(4) 0.0746(3) 0.4715(3) 0.0194(11) Uani 1 1 d .
H15A H 0.3298 0.0810 0.5262 0.023 Uiso 1 1 calc R
C16 C 0.3683(4) 0.1442(3) 0.4176(3) 0.0186(11) Uani 1 1 d .
H16A H 0.3495 0.1971 0.4369 0.022 Uiso 1 1 calc R
C17 C 0.3119(4) 0.1874(3) 0.1762(3) 0.0164(10) Uani 1 1 d .
C18 C 0.2118(4) 0.2001(3) 0.1874(3) 0.0192(11) Uani 1 1 d .
H18A H 0.2015 0.2287 0.2416 0.023 Uiso 1 1 calc R
C19 C 0.1273(4) 0.1727(3) 0.1230(4) 0.0253(12) Uani 1 1 d .
H19A H 0.0612 0.1831 0.1335 0.030 Uiso 1 1 calc R
C20 C 0.1394(4) 0.1302(3) 0.0430(4) 0.0285(13) Uani 1 1 d .
H20A H 0.0822 0.1113 -0.0015 0.034 Uiso 1 1 calc R
C21 C 0.2368(4) 0.1161(3) 0.0300(4) 0.0284(13) Uani 1 1 d .
H21A H 0.2466 0.0869 -0.0239 0.034 Uiso 1 1 calc R
C22 C 0.3202(4) 0.1443(3) 0.0947(3) 0.0224(11) Uani 1 1 d .
H22A H 0.3860 0.1339 0.0833 0.027 Uiso 1 1 calc R
C23 C 0.3960(3) 0.3062(3) 0.2984(3) 0.0148(10) Uani 1 1 d .
C24 C 0.3393(4) 0.3674(3) 0.2428(3) 0.0227(11) Uani 1 1 d .
H24A H 0.2990 0.3517 0.1840 0.027 Uiso 1 1 calc R
C25 C 0.3393(4) 0.4503(3) 0.2697(4) 0.0293(12) Uani 1 1 d .
H25A H 0.3006 0.4898 0.2290 0.035 Uiso 1 1 calc R
C26 C 0.3952(4) 0.4752(3) 0.3552(3) 0.0244(12) Uani 1 1 d .
H26A H 0.3958 0.5316 0.3740 0.029 Uiso 1 1 calc R
C27 C 0.4508(4) 0.4162(3) 0.4133(3) 0.0217(11) Uani 1 1 d .
H27A H 0.4890 0.4320 0.4729 0.026 Uiso 1 1 calc R
C28 C 0.4507(4) 0.3335(3) 0.3847(3) 0.0200(11) Uani 1 1 d .
H28A H 0.4896 0.2943 0.4258 0.024 Uiso 1 1 calc R
C29 C 0.5173(4) 0.2144(3) 0.2260(3) 0.0166(10) Uani 1 1 d .
C30 C 0.6076(4) 0.1820(3) 0.2783(3) 0.0206(11) Uani 1 1 d .
H30A H 0.6051 0.1541 0.3351 0.025 Uiso 1 1 calc R
C31 C 0.7004(4) 0.1881(3) 0.2524(4) 0.0248(12) Uani 1 1 d .
H31A H 0.7591 0.1642 0.2905 0.030 Uiso 1 1 calc R
C32 C 0.7073(4) 0.2294(3) 0.1702(4) 0.0292(13) Uani 1 1 d .
H32A H 0.7705 0.2340 0.1515 0.035 Uiso 1 1 calc R
C33 C 0.6203(4) 0.2636(3) 0.1163(4) 0.0236(12) Uani 1 1 d .
H33A H 0.6238 0.2926 0.0604 0.028 Uiso 1 1 calc R
C34 C 0.5280(4) 0.2557(3) 0.1433(3) 0.0204(11) Uani 1 1 d .
H34A H 0.4695 0.2791 0.1044 0.024 Uiso 1 1 calc R
C35 C 0.3087(4) -0.0934(3) 0.1438(3) 0.0277(13) Uani 1 1 d .
H35A H 0.3427 -0.1359 0.1884 0.033 Uiso 1 1 calc R
H35B H 0.3557 -0.0462 0.1438 0.033 Uiso 1 1 calc R
C36 C 0.2770(4) -0.1294(4) 0.0470(4) 0.0404(15) Uani 1 1 d .
H36A H 0.3224 -0.1753 0.0372 0.048 Uiso 1 1 calc R
H36B H 0.2771 -0.0864 -0.0015 0.048 Uiso 1 1 calc R
C37 C 0.1708(4) -0.1606(3) 0.0446(4) 0.0353(14) Uani 1 1 d .
H37A H 0.1313 -0.1650 -0.0204 0.042 Uiso 1 1 calc R
H37B H 0.1717 -0.2153 0.0757 0.042 Uiso 1 1 calc R
C38 C 0.1292(4) -0.0947(3) 0.0979(4) 0.0295(13) Uani 1 1 d .
H38A H 0.1005 -0.0487 0.0558 0.035 Uiso 1 1 calc R
H38B H 0.0752 -0.1175 0.1274 0.035 Uiso 1 1 calc R

loop_
_atom_site_aniso_label
_atom_site_aniso_U_11
_atom_site_aniso_U_22
_atom_site_aniso_U_33
_atom_site_aniso_U_23
_atom_site_aniso_U_13
_atom_site_aniso_U_12
Sm1 0.01266(12) 0.01558(11) 0.01638(12) -0.00210(13) 0.00299(8) -0.00104(12)
O1 0.022(2) 0.025(2) 0.0256(19) -0.0090(15) 0.0063(16) 0.0015(15)
B1 0.013(3) 0.014(3) 0.019(3) -0.001(2) 0.002(2) 0.001(2)
C1 0.014(3) 0.027(3) 0.027(3) 0.001(2) 0.004(2) -0.002(2)
C2 0.019(3) 0.015(2) 0.030(3) -0.004(2) 0.013(2) -0.008(2)
C3 0.013(3) 0.026(3) 0.020(3) 0.000(2) 0.007(2) -0.005(2)
C4 0.011(3) 0.013(2) 0.029(3) 0.002(2) 0.011(2) 0.0007(19)
C5 0.018(3) 0.022(2) 0.018(3) -0.007(2) 0.006(2) 0.000(2)
C6 0.029(3) 0.042(4) 0.037(3) 0.020(3) 0.009(3) -0.002(3)
C7 0.046(4) 0.020(3) 0.050(4) -0.006(3) 0.026(3) -0.008(3)
C8 0.020(3) 0.044(4) 0.030(3) -0.004(3) 0.005(2) -0.005(2)
C9 0.031(3) 0.028(3) 0.049(4) 0.006(3) 0.019(3) 0.002(3)
C10 0.026(3) 0.040(3) 0.036(3) -0.015(3) 0.009(3) -0.006(3)
C11 0.010(2) 0.017(2) 0.015(2) -0.001(2) -0.0052(19) 0.002(2)
C12 0.009(2) 0.025(3) 0.020(2) -0.001(2) -0.0012(19) -0.003(2)
C13 0.018(3) 0.014(2) 0.024(3) 0.000(2) -0.002(2) -0.001(2)
C14 0.020(3) 0.022(3) 0.024(3) 0.006(2) -0.002(2) -0.003(2)
C15 0.020(3) 0.030(3) 0.008(2) 0.002(2) 0.001(2) -0.005(2)
C16 0.020(3) 0.017(2) 0.017(2) -0.006(2) -0.001(2) -0.002(2)
C17 0.024(3) 0.011(2) 0.014(2) 0.0029(19) 0.005(2) -0.001(2)
C18 0.022(3) 0.020(3) 0.016(2) 0.008(2) 0.003(2) 0.002(2)
C19 0.018(3) 0.025(3) 0.031(3) 0.011(2) 0.001(2) 0.002(2)
C20 0.022(3) 0.026(3) 0.032(3) -0.006(2) -0.008(2) -0.002(2)
C21 0.031(3) 0.029(3) 0.022(3) -0.010(2) -0.001(2) 0.001(2)
C22 0.019(3) 0.025(3) 0.023(3) -0.005(2) 0.004(2) -0.004(2)
C23 0.012(2) 0.016(2) 0.018(2) 0.000(2) 0.008(2) -0.0008(19)
C24 0.025(3) 0.023(3) 0.019(3) 0.000(2) 0.002(2) 0.001(2)
C25 0.036(3) 0.022(3) 0.031(3) 0.006(3) 0.006(2) 0.007(3)
C26 0.029(3) 0.019(3) 0.028(3) -0.003(2) 0.011(2) -0.001(2)
C27 0.026(3) 0.026(3) 0.014(2) -0.006(2) 0.005(2) -0.009(2)
C28 0.021(3) 0.019(3) 0.020(3) 0.001(2) 0.003(2) -0.002(2)
C29 0.020(3) 0.016(2) 0.014(2) -0.0056(19) 0.004(2) -0.008(2)
C30 0.020(3) 0.019(3) 0.022(3) -0.001(2) 0.004(2) 0.000(2)
C31 0.014(3) 0.026(3) 0.035(3) -0.009(2) 0.006(2) -0.002(2)
C32 0.020(3) 0.028(3) 0.044(3) -0.013(3) 0.015(3) -0.005(2)
C33 0.032(3) 0.020(3) 0.024(3) -0.004(2) 0.015(2) -0.004(2)
C34 0.022(3) 0.019(3) 0.020(3) -0.005(2) 0.006(2) -0.003(2)
C35 0.024(3) 0.036(3) 0.023(3) -0.011(2) 0.004(2) -0.001(2)
C36 0.029(3) 0.059(4) 0.034(3) -0.022(3) 0.008(3) -0.001(3)
C37 0.031(3) 0.039(3) 0.033(3) -0.006(3) 0.000(3) -0.004(3)
C38 0.024(3) 0.036(3) 0.028(3) -0.009(3) 0.005(2) -0.008(2)

loop_
_atom_type_symbol
_atom_type_description
_atom_type_scat_dispersion_real
_atom_type_scat_dispersion_imag
_atom_type_scat_source
C C 0.0033 0.0016 'International Tables Vol C Tables 4.2.6.8 and 6.1.1.4'
H H 0.0000 0.0000 'International Tables Vol C Tables 4.2.6.8 and 6.1.1.4'
B B 0.0013 0.0007 'International Tables Vol C Tables 4.2.6.8 and 6.1.1.4'
O O 0.0106 0.0060 'International Tables Vol C Tables 4.2.6.8 and 6.1.1.4'
Sm Sm -0.1638 3.4418 'International Tables Vol C Tables 4.2.6.8 and 6.1.1.4'

loop_
_geom_angle_atom_site_label_1
_geom_angle_atom_site_label_2
_geom_angle_atom_site_label_3
_geom_angle
Cnt1 Sm1 O1 111.4
Cnt1 Sm1 C18 112.5
Cnt2 Sm1 O1 108.9
Cnt2 Sm1 C18 93.7
Cnt1 Sm1 Cnt2 124.0
O1 Sm1 C4 122.77(12)
O1 Sm1 C3 93.87(12)
C4 Sm1 C3 29.62(13)
O1 Sm1 C2 87.54(12)
C4 Sm1 C2 48.60(15)
C3 Sm1 C2 29.14(13)
O1 Sm1 C1 111.03(13)
C4 Sm1 C1 48.83(14)
C3 Sm1 C1 48.56(14)
C2 Sm1 C1 29.56(13)
O1 Sm1 C5 135.87(12)
C4 Sm1 C5 29.48(13)
C3 Sm1 C5 48.39(14)
C2 Sm1 C5 48.34(14)
C1 Sm1 C5 29.38(14)
O1 Sm1 C18 103.31(12)
C4 Sm1 C18 86.80(13)
C3 Sm1 C18 100.54(13)
C2 Sm1 C18 129.66(14)
C1 Sm1 C18 133.83(14)
C5 Sm1 C18 105.36(14)
O1 Sm1 C16 134.08(12)
C4 Sm1 C16 103.15(13)
C3 Sm1 C16 131.65(13)
C2 Sm1 C16 128.00(13)
C1 Sm1 C16 98.51(14)
C5 Sm1 C16 85.01(14)
C18 Sm1 C16 77.26(13)
O1 Sm1 C15 128.86(12)
C4 Sm1 C15 101.08(14)
C3 Sm1 C15 121.93(14)
C2 Sm1 C15 106.17(13)
C1 Sm1 C15 77.39(14)
C5 Sm1 C15 74.48(14)
C18 Sm1 C15 104.15(13)
C16 Sm1 C15 27.14(12)
O1 Sm1 C14 102.60(12)
C4 Sm1 C14 119.41(14)
C3 Sm1 C14 128.58(14)
C2 Sm1 C14 102.74(14)
C1 Sm1 C14 80.17(14)
C5 Sm1 C14 90.02(14)
C18 Sm1 C14 121.63(13)
C16 Sm1 C14 47.85(13)
C15 Sm1 C14 26.86(13)
O1 Sm1 C11 110.49(12)
C4 Sm1 C11 124.30(13)
C3 Sm1 C11 153.70(13)
C2 Sm1 C11 154.58(13)
C1 Sm1 C11 125.13(13)
C5 Sm1 C11 111.75(13)
C18 Sm1 C11 65.14(13)
C16 Sm1 C11 27.47(12)
C15 Sm1 C11 48.63(12)
C14 Sm1 C11 56.94(13)
O1 Sm1 C12 87.32(12)
C4 Sm1 C12 149.78(13)
C3 Sm1 C12 175.83(13)
C2 Sm1 C12 147.14(13)
C1 Sm1 C12 127.32(13)
C5 Sm1 C12 128.74(13)
C18 Sm1 C12 83.05(13)
C16 Sm1 C12 46.83(13)
C15 Sm1 C12 54.69(13)
C14 Sm1 C12 47.26(13)
C11 Sm1 C12 26.98(12)
O1 Sm1 C13 83.16(12)
C4 Sm1 C13 146.08(14)
C3 Sm1 C13 149.48(13)
C2 Sm1 C13 120.41(14)
C1 Sm1 C13 104.27(14)
C5 Sm1 C13 116.77(14)
C18 Sm1 C13 109.72(13)
C16 Sm1 C13 55.22(13)
C15 Sm1 C13 47.07(13)
C14 Sm1 C13 26.77(13)
C11 Sm1 C13 48.36(12)
C12 Sm1 C13 26.74(12)
C38 O1 C35 108.5(3)
C38 O1 Sm1 126.8(3)
C35 O1 Sm1 122.8(3)
C23 B1 C17 111.6(4)
C23 B1 C11 115.4(4)
C17 B1 C11 101.5(4)
C23 B1 C29 104.6(4)
C17 B1 C29 114.1(4)
C11 B1 C29 110.0(4)
C5 C1 C2 107.2(4)
C5 C1 C6 125.6(5)
C2 C1 C6 126.7(4)
C5 C1 Sm1 75.8(3)
C2 C1 Sm1 74.6(3)
C6 C1 Sm1 122.1(3)
C3 C2 C1 108.7(4)
C3 C2 C7 126.6(4)
C1 C2 C7 124.6(5)
C3 C2 Sm1 75.4(3)
C1 C2 Sm1 75.8(3)
C7 C2 Sm1 118.5(3)
C2 C3 C4 108.5(4)
C2 C3 C8 126.6(4)
C4 C3 C8 124.8(4)
C2 C3 Sm1 75.5(3)
C4 C3 Sm1 75.1(3)
C8 C3 Sm1 119.6(3)
C3 C4 C5 107.4(4)
C3 C4 C9 128.2(5)
C5 C4 C9 123.8(4)
C3 C4 Sm1 75.2(3)
C5 C4 Sm1 76.4(3)
C9 C4 Sm1 121.2(3)
C1 C5 C4 108.3(4)
C1 C5 C10 127.3(5)
C4 C5 C10 124.0(4)
C1 C5 Sm1 74.9(3)
C4 C5 Sm1 74.1(3)
C10 C5 Sm1 122.7(3)
C12 C11 C16 114.8(4)
C12 C11 B1 119.4(4)
C16 C11 B1 125.4(4)
C12 C11 Sm1 76.6(3)
C16 C11 Sm1 75.2(3)
B1 C11 Sm1 111.0(3)
C13 C12 C11 123.8(5)
C13 C12 Sm1 76.9(3)
C11 C12 Sm1 76.5(3)
C12 C13 C14 119.7(4)
C12 C13 Sm1 76.3(3)
C14 C13 Sm1 76.0(3)
C15 C14 C13 118.8(4)
C15 C14 Sm1 75.7(3)
C13 C14 Sm1 77.2(3)
C14 C15 C16 120.9(5)
C14 C15 Sm1 77.4(3)
C16 C15 Sm1 76.4(3)
C15 C16 C11 121.9(4)
C15 C16 Sm1 76.5(3)
C11 C16 Sm1 77.4(3)
C22 C17 C18 114.7(4)
C22 C17 B1 124.2(4)
C18 C17 B1 120.8(4)
C19 C18 C17 123.1(5)
C19 C18 Sm1 89.2(3)
C17 C18 Sm1 92.7(3)
C18 C19 C20 120.1(5)
C21 C20 C19 118.4(5)
C20 C21 C22 120.7(5)
C21 C22 C17 123.0(5)
C28 C23 C24 115.2(4)
C28 C23 B1 122.4(4)
C24 C23 B1 122.0(4)
C25 C24 C23 123.0(4)
C26 C25 C24 120.2(5)
C25 C26 C27 118.7(4)
C26 C27 C28 120.4(4)
C23 C28 C27 122.6(5)
C30 C29 C34 114.3(4)
C30 C29 B1 124.4(4)
C34 C29 B1 121.1(4)
C31 C30 C29 123.9(5)
C30 C31 C32 119.7(5)
C33 C32 C31 118.7(5)
C32 C33 C34 120.4(5)
C33 C34 C29 122.9(5)
O1 C35 C36 105.2(4)
C35 C36 C37 103.5(5)
C38 C37 C36 101.9(4)
O1 C38 C37 106.0(4)

loop_
_geom_bond_atom_site_label_1
_geom_bond_atom_site_label_2
_geom_bond_distance
Sm1 O1 2.532(3)
Sm1 C4 2.776(4)
Sm1 C3 2.777(5)
Sm1 C2 2.778(4)
Sm1 C1 2.794(5)
Sm1 C5 2.805(5)
Sm1 C18 2.933(4)
Sm1 C16 2.979(4)
Sm1 C15 2.980(4)
Sm1 C14 3.001(5)
Sm1 C11 3.007(4)
Sm1 C12 3.008(4)
Sm1 C13 3.016(5)
Sm1 Cnt1 2.512
Sm1 Cnt2 2.652
O1 C38 1.459(6)
O1 C35 1.466(6)
B1 C23 1.632(7)
B1 C17 1.634(7)
B1 C11 1.634(7)
B1 C29 1.641(7)
C1 C5 1.420(6)
C1 C2 1.422(6)
C1 C6 1.510(7)
C2 C3 1.398(6)
C2 C7 1.511(7)
C3 C4 1.420(6)
C3 C8 1.527(7)
C4 C5 1.420(6)
C4 C9 1.496(6)
C5 C10 1.513(6)
C11 C12 1.403(6)
C11 C16 1.421(6)
C12 C13 1.393(6)
C13 C14 1.393(7)
C14 C15 1.389(7)
C15 C16 1.398(6)
C17 C22 1.403(6)
C17 C18 1.409(7)
C18 C19 1.390(6)
C19 C20 1.393(7)
C20 C21 1.385(7)
C21 C22 1.387(6)
C23 C28 1.394(6)
C23 C24 1.399(6)
C24 C25 1.393(7)
C25 C26 1.376(7)
C26 C27 1.386(7)
C27 C28 1.396(6)
C29 C30 1.397(6)
C29 C34 1.413(6)
C30 C31 1.384(6)
C31 C32 1.392(7)
C32 C33 1.384(7)
C33 C34 1.387(7)
C35 C36 1.506(7)
C36 C37 1.512(7)
C37 C38 1.494(7)
